data_1568953
loop_
_publ_author_name
'Protich, Zachary'
'Lowder, Leah L.'
'Hughes, Russell P.'
'Wu, Jimmy'

_publ_section_title
;
 Regiodivergent (3 + 2) annulation reactions of oxyallyl cations.
;
_journal_issue 19
_journal_name_full 'Chemical science'
_journal_page_first 5196
_journal_page_last 5203
_journal_paper_doi 10.1039/d2sc06999g
_journal_volume 14
_journal_year 2023
_chemical_formula_moiety 'C16 H18 Br N O'
_chemical_formula_sum 'C16 H18 Br N O'
_chemical_formula_weight 320.22
_space_group_crystal_system monoclinic
_space_group_IT_number 14
_space_group_name_Hall '-P 2yn'
_space_group_name_H-M_alt 'P 1 21/n 1'
_atom_sites_solution_hydrogens geom
_atom_sites_solution_primary direct
_audit_creation_date 2022-06-14
_audit_creation_method
;
Olex2 1.5
(compiled 2022.04.07 svn.rca3783a0 for OlexSys, GUI svn.r6498)
;
_audit_update_record
;
2022-12-21 deposited with the CCDC.	2023-04-24 downloaded from the CCDC.
;
_cell_angle_alpha 90
_cell_angle_beta 101.3867(13)
_cell_angle_gamma 90
_cell_formula_units_Z 4
_cell_length_a 8.88043(12)
_cell_length_b 10.96832(16)
_cell_length_c 14.65499(19)
_cell_measurement_reflns_used 12002
_cell_measurement_temperature 100.01(10)
_cell_measurement_theta_max 76.7790
_cell_measurement_theta_min 4.0450
_cell_volume 1399.35(3)
_computing_cell_refinement 'CrysAlisPro 1.171.42.58a (Rigaku OD, 2022)'
_computing_data_collection 'CrysAlisPro 1.171.42.58a (Rigaku OD, 2022)'
_computing_data_reduction 'CrysAlisPro 1.171.42.58a (Rigaku OD, 2022)'
_computing_molecular_graphics 'Olex2 1.5 (Dolomanov et al., 2009)'
_computing_publication_material 'Olex2 1.5 (Dolomanov et al., 2009)'
_computing_structure_refinement 'SHELXL 2018/3 (Sheldrick, 2015)'
_computing_structure_solution 'SHELXS  (Sheldrick, 2008)'
_diffrn_ambient_environment N~2~
_diffrn_ambient_temperature 100.01(10)
_diffrn_detector 'Hybrid Pixel Array Detector'
_diffrn_detector_area_resol_mean 10.0000
_diffrn_detector_type HyPix
_diffrn_measured_fraction_theta_full 1.000
_diffrn_measured_fraction_theta_max 0.972
_diffrn_measurement_details
;
List of Runs (angles in degrees, time in seconds):

  # Type    Start    End  Width  t~exp~   \w     \q     \k     \f   Frames
#--------------------------------------------------------------------------
  1  \w    -66.00 -31.00   0.50    0.05    --  -91.75  57.00-180.00   70
  2  \w    -67.00 -33.00   0.50    0.05    --  -91.75  57.00 -90.00   68
  3  \w    -27.00  22.00   0.50    0.05    --  -47.62  19.00 -90.00   98
  4  \w    -22.00  26.00   0.50    0.05    --  -47.62  37.00 -60.00   96
  5  \w    -26.00   8.00   0.50    0.05    --  -47.62  19.00  60.00   68
  6  \w    -25.00  39.00   0.50    0.05    --   47.62 -37.00  30.00  128
  7  \w    -23.00  41.00   0.50    0.05    --   47.62 -37.00 -30.00  128
  8  \w     -6.00  19.00   0.50    0.05    --   47.62 -19.00-150.00   50
  9  \w     -8.00  24.00   0.50    0.05    --   47.62 -19.00-120.00   64
 10  \w     48.00 104.00   0.50    0.05    --  107.19 -99.00  90.00  112
 11  \w     67.00  92.00   0.50    0.05    --  107.19-157.00 178.00   50
 12  \w     68.00 115.00   0.50    0.05    --   47.62-157.00 178.00   94
 13  \w     68.00 101.00   0.50    0.05    --  107.19 -99.00 120.00   66
 14  \w     52.00 100.00   0.50    0.05    --  107.19-125.00   0.00   96
 15  \w     47.00 101.00   0.50    0.05    --  107.19 -99.00   0.00  108
 16  \w     63.00  98.00   0.50    0.05    --  107.19-118.00 -26.00   70
 17  \w     42.00  69.00   0.50    0.05    --  107.19 -99.00  60.00   54
 18  \w     38.00  63.00   0.50    0.05    --   47.62-118.00 -26.00   50
 19  \w     41.00  66.00   0.50    0.05    --  107.19 -99.00-180.00   50
 20  \w     71.00 104.00   0.50    0.05    --  107.19 -99.00-180.00   66
 21  \w     39.00  99.00   0.50    0.05    --  107.19 -99.00-150.00  120
 22  \w     56.00 104.00   0.50    0.05    --  107.19 -99.00-120.00   96
 23  \w     77.00 102.00   0.50    0.05    --  107.19 -99.00  30.00   50
 24  \w     36.00  62.00   0.50    0.05    --  107.19 -99.00  30.00   52
 25  \w     37.00  62.00   0.50    0.05    --  107.19 -57.00  90.00   50
 26  \w     40.00  65.00   0.50    0.05    --  107.19 -57.00  30.00   50
 27  \w     37.00  64.00   0.50    0.05    --  107.19 -57.00   0.00   54
 28  \w     35.00  60.00   0.50    0.05    --  107.19 -57.00-180.00   50
 29  \w     92.00 117.00   0.50    0.05    --  107.19 157.00-145.00   50
 30  \w    126.00 165.00   0.50    0.05    --  107.19  77.00  30.00   78
 31  \w    106.00 149.00   0.50    0.05    --  107.19 118.00  59.00   86
 32  \w    129.00 173.00   0.50    0.05    --  107.19  57.00 120.00   88
 33  \w    -63.00 -37.00   0.50    0.05    --  -91.75 118.00  59.00   52
 34  \w    -40.00 -10.00   0.50    0.05    --  -47.62 118.00  59.00   60
 35  \w    -82.00 -56.00   0.50    0.05    --  -91.75 157.00-145.00   52
 36  \w    -82.00 -30.00   0.50    0.05    --  -91.75 125.00-150.00  104
 37  \w    -92.00 -67.00   0.50    0.05    --  -47.62 157.00-145.00   50
 38  \w   -163.00-114.00   0.50    0.05    --  -91.75 -37.00  60.00   98
 39  \w   -162.00-130.00   0.50    0.05    --  -91.75 -77.00   0.00   64
 40  \w   -161.00-126.00   0.50    0.05    --  -91.75 -77.00 -60.00   70
 41  \w   -152.00-127.00   0.50    0.05    --  -91.75 -57.00 -90.00   50
 42  \w   -154.00-128.00   0.50    0.05    --  -91.75 -77.00 -90.00   52
 43  \w   -163.00-130.00   0.50    0.05    --  -91.75 -57.00-120.00   66
 44  \w   -160.00-130.00   0.50    0.05    --  -91.75 -77.00-150.00   60
 45  \w   -160.00-134.00   0.50    0.05    --  -91.75 -57.00-180.00   52
 46  \w   -160.00-127.00   0.50    0.05    --  -91.75 -57.00-150.00   66
 47  \w   -163.00-127.00   0.50    0.05    --  -91.75 -57.00  30.00   72
 48  \w   -112.00 -86.00   0.50    0.05    --  -91.75-118.00 -26.00   52
 49  \w    -93.00 -55.00   0.50    0.05    --  -47.62-157.00 178.00   76
 50  \w    -93.00 -53.00   0.50    0.05    --  -91.75-157.00 178.00   80
;
_diffrn_measurement_device 'four-circle diffractometer'
_diffrn_measurement_device_type 'XtaLAB Synergy, Dualflex, HyPix'
_diffrn_measurement_method '\w scans'
_diffrn_orient_matrix_type 'CrysAlisPro convention (1999,Acta A55,543-557)'
_diffrn_orient_matrix_UB_11 -0.0543358000
_diffrn_orient_matrix_UB_12 -0.1336394000
_diffrn_orient_matrix_UB_13 -0.0079877000
_diffrn_orient_matrix_UB_21 0.1485454000
_diffrn_orient_matrix_UB_22 -0.0391228000
_diffrn_orient_matrix_UB_23 0.0669324000
_diffrn_orient_matrix_UB_31 -0.0794300000
_diffrn_orient_matrix_UB_32 0.0184958000
_diffrn_orient_matrix_UB_33 0.0833681000
_diffrn_radiation_monochromator mirror
_diffrn_radiation_probe x-ray
_diffrn_radiation_type 'Cu K\a'
_diffrn_radiation_wavelength 1.54184
_diffrn_reflns_av_R_equivalents 0.0331
_diffrn_reflns_av_unetI/netI 0.0196
_diffrn_reflns_Laue_measured_fraction_full 1.000
_diffrn_reflns_Laue_measured_fraction_max 0.972
_diffrn_reflns_limit_h_max 10
_diffrn_reflns_limit_h_min -11
_diffrn_reflns_limit_k_max 13
_diffrn_reflns_limit_k_min -13
_diffrn_reflns_limit_l_max 18
_diffrn_reflns_limit_l_min -14
_diffrn_reflns_number 17600
_diffrn_reflns_point_group_measured_fraction_full 1.000
_diffrn_reflns_point_group_measured_fraction_max 0.972
_diffrn_reflns_theta_full 67.684
_diffrn_reflns_theta_max 76.789
_diffrn_reflns_theta_min 5.073
_diffrn_source 'micro-focus sealed X-ray tube'
_diffrn_source_current 1
_diffrn_source_type 'PhotonJet (Cu) X-ray Source'
_diffrn_source_voltage 50
_exptl_absorpt_coefficient_mu 3.924
_exptl_absorpt_correction_T_max 1.00000
_exptl_absorpt_correction_T_min 0.89059
_exptl_absorpt_correction_type multi-scan
_exptl_absorpt_process_details
;
CrysAlisPro 1.171.42.58a (Rigaku Oxford Diffraction, 2022)
Empirical absorption correction using spherical harmonics,
implemented in SCALE3 ABSPACK scaling algorithm.
;
_exptl_crystal_colour colourless
_exptl_crystal_colour_primary colourless
_exptl_crystal_density_diffrn 1.520
_exptl_crystal_description irregular
_exptl_crystal_F_000 656
_exptl_crystal_recrystallization_method 'used as received'
_exptl_crystal_size_max 0.179
_exptl_crystal_size_mid 0.146
_exptl_crystal_size_min 0.119
_refine_diff_density_max 0.298
_refine_diff_density_min -0.415
_refine_diff_density_rms 0.060
_refine_ls_extinction_method none
_refine_ls_goodness_of_fit_ref 1.062
_refine_ls_hydrogen_treatment constr
_refine_ls_matrix_type full
_refine_ls_number_parameters 175
_refine_ls_number_reflns 2868
_refine_ls_number_restraints 0
_refine_ls_restrained_S_all 1.062
_refine_ls_R_factor_all 0.0236
_refine_ls_R_factor_gt 0.0227
_refine_ls_shift/su_max 0.001
_refine_ls_shift/su_mean 0.000
_refine_ls_structure_factor_coef Fsqd
_refine_ls_weighting_details 'w=1/[\s^2^(Fo^2^)+(0.0272P)^2^+0.8835P] where P=(Fo^2^+2Fc^2^)/3'
_refine_ls_weighting_scheme calc
_refine_ls_wR_factor_gt 0.0575
_refine_ls_wR_factor_ref 0.0580
_reflns_Friedel_coverage 0.000
_reflns_number_gt 2750
_reflns_number_total 2868
_reflns_threshold_expression 'I > 2\s(I)'
_cod_data_source_file d2sc06999g2.cif
_cod_data_source_block jw622a
_cod_depositor_comments 'Adding full bibliography for 1568950--1568954.cif.'
_cod_database_code 1568953
_shelx_shelxl_version_number 2018/3
_chemical_oxdiff_formula C16H18BrNO
_chemical_oxdiff_usercomment ZTP-3-187
_shelx_space_group_comment
;
The symmetry employed for this shelxl refinement is uniquely defined
by the following loop, which should always be used as a source of
symmetry information in preference to the above space-group names.
They are only intended as comments.
;
_olex2_refinement_description
;
1. Fixed Uiso
 At 1.2 times of:
  All C(H) groups, All C(H,H) groups
 At 1.5 times of:
  All C(H,H,H) groups
2.a Ternary CH refined with riding coordinates:
 C2(H2)
2.b Secondary CH2 refined with riding coordinates:
 C5(H5A,H5B), C6(H6A,H6B)
2.c Aromatic/amide H refined with riding coordinates:
 C10(H10), C11(H11), C12(H12), C13(H13)
2.d Idealised Me refined as rotating group:
 C14(H14A,H14B,H14C), C15(H15A,H15B,H15C), C16(H16A,H16B,H16C)
;
_olex2_diffrn_ambient_temperature_device 'Oxford Cryosystems'
_olex2_exptl_crystal_mounting_method 'The crystal was mounted on a nylon loop with paratone oil'
_olex2_submission_original_sample_id ZTP-3-187
_olex2_submission_special_instructions 'No special instructions were received'
_oxdiff_exptl_absorpt_empirical_details
;
Empirical correction (ABSPACK) includes:
- Absorption correction using spherical harmonics
- Frame scaling
;
_oxdiff_exptl_absorpt_empirical_full_max 1.098
_oxdiff_exptl_absorpt_empirical_full_min 0.918

loop_
_space_group_symop_operation_xyz
'x, y, z'
'-x+1/2, y+1/2, -z+1/2'
'-x, -y, -z'
'x-1/2, -y-1/2, z-1/2'

loop_
_atom_site_label
_atom_site_type_symbol
_atom_site_fract_x
_atom_site_fract_y
_atom_site_fract_z
_atom_site_U_iso_or_equiv
_atom_site_adp_type
_atom_site_occupancy
_atom_site_site_symmetry_order
_atom_site_calc_flag
_atom_site_refinement_flags_posn
_atom_site_refinement_flags_adp
_atom_site_refinement_flags_occupancy
_atom_site_disorder_assembly
_atom_site_disorder_group
Br1 Br 0.13380(2) 0.44615(2) 0.82631(2) 0.02237(7) Uani 1 1 d . . . . .
O1 O 0.47884(13) 0.38737(10) 0.93629(7) 0.0196(2) Uani 1 1 d . . . . .
N1 N 0.32743(15) 0.57974(13) 0.64420(9) 0.0177(3) Uani 1 1 d . . . . .
C1 C 0.32736(17) 0.51295(14) 0.80916(10) 0.0160(3) Uani 1 1 d . . . . .
C2 C 0.36921(17) 0.48460(14) 0.71345(10) 0.0152(3) Uani 1 1 d . . . . .
H2 H 0.326561 0.403974 0.689041 0.018 Uiso 1 1 calc R U . . .
C3 C 0.55089(17) 0.48249(14) 0.73551(10) 0.0145(3) Uani 1 1 d . . . . .
C4 C 0.59131(18) 0.53389(14) 0.83778(10) 0.0148(3) Uani 1 1 d . . . . .
C5 C 0.52552(18) 0.66498(14) 0.83924(11) 0.0170(3) Uani 1 1 d . . . . .
H5A H 0.547444 0.713324 0.786321 0.020 Uiso 1 1 calc R U . . .
H5B H 0.571185 0.707004 0.897973 0.020 Uiso 1 1 calc R U . . .
C6 C 0.34878(18) 0.64872(14) 0.83117(11) 0.0184(3) Uani 1 1 d . . . . .
H6A H 0.316937 0.669508 0.890317 0.022 Uiso 1 1 calc R U . . .
H6B H 0.290197 0.699447 0.780446 0.022 Uiso 1 1 calc R U . . .
C7 C 0.46912(18) 0.46174(14) 0.87551(10) 0.0150(3) Uani 1 1 d . . . . .
C8 C 0.58969(18) 0.56431(14) 0.66038(10) 0.0152(3) Uani 1 1 d . . . . .
C9 C 0.45417(17) 0.61425(14) 0.60869(10) 0.0156(3) Uani 1 1 d . . . . .
C10 C 0.45813(18) 0.69112(15) 0.53375(10) 0.0186(3) Uani 1 1 d . . . . .
H10 H 0.366419 0.724714 0.498243 0.022 Uiso 1 1 calc R U . . .
C11 C 0.60062(19) 0.71738(15) 0.51234(11) 0.0209(3) Uani 1 1 d . . . . .
H11 H 0.605672 0.770777 0.461992 0.025 Uiso 1 1 calc R U . . .
C12 C 0.73498(19) 0.66774(16) 0.56245(11) 0.0214(3) Uani 1 1 d . . . . .
H12 H 0.830655 0.686829 0.546180 0.026 Uiso 1 1 calc R U . . .
C13 C 0.72982(18) 0.58923(16) 0.63726(11) 0.0194(3) Uani 1 1 d . . . . .
H13 H 0.821330 0.553760 0.671500 0.023 Uiso 1 1 calc R U . . .
C14 C 0.61358(19) 0.35324(15) 0.73012(11) 0.0192(3) Uani 1 1 d . . . . .
H14A H 0.572538 0.318626 0.668586 0.029 Uiso 1 1 calc R U . . .
H14B H 0.582381 0.302339 0.778124 0.029 Uiso 1 1 calc R U . . .
H14C H 0.725952 0.356022 0.740194 0.029 Uiso 1 1 calc R U . . .
C15 C 0.75579(18) 0.52030(16) 0.88882(11) 0.0203(3) Uani 1 1 d . . . . .
H15A H 0.765160 0.549341 0.952936 0.030 Uiso 1 1 calc R U . . .
H15B H 0.823134 0.568484 0.857239 0.030 Uiso 1 1 calc R U . . .
H15C H 0.785740 0.434269 0.889384 0.030 Uiso 1 1 calc R U . . .
C16 C 0.17225(18) 0.58741(17) 0.59020(12) 0.0230(3) Uani 1 1 d . . . . .
H16A H 0.149521 0.671968 0.570625 0.035 Uiso 1 1 calc R U . . .
H16B H 0.099545 0.560296 0.628349 0.035 Uiso 1 1 calc R U . . .
H16C H 0.162791 0.535140 0.535125 0.035 Uiso 1 1 calc R U . . .

loop_
_atom_site_aniso_label
_atom_site_aniso_U_11
_atom_site_aniso_U_22
_atom_site_aniso_U_33
_atom_site_aniso_U_23
_atom_site_aniso_U_13
_atom_site_aniso_U_12
Br1 0.01694(10) 0.03012(12) 0.02198(11) 0.00125(6) 0.00853(7) -0.00543(6)
O1 0.0259(6) 0.0176(6) 0.0162(5) 0.0014(4) 0.0064(4) 0.0001(4)
N1 0.0138(6) 0.0233(7) 0.0163(6) 0.0049(5) 0.0036(5) 0.0015(5)
C1 0.0141(7) 0.0179(7) 0.0172(7) 0.0004(6) 0.0064(6) -0.0015(6)
C2 0.0159(7) 0.0155(7) 0.0148(7) -0.0001(6) 0.0049(5) -0.0002(6)
C3 0.0144(7) 0.0161(7) 0.0133(7) -0.0010(5) 0.0034(5) 0.0003(6)
C4 0.0159(7) 0.0156(7) 0.0135(7) -0.0008(5) 0.0043(6) -0.0004(6)
C5 0.0202(7) 0.0150(7) 0.0168(7) -0.0018(6) 0.0061(6) -0.0018(6)
C6 0.0196(8) 0.0174(8) 0.0200(7) -0.0005(6) 0.0079(6) 0.0018(6)
C7 0.0183(7) 0.0144(7) 0.0132(7) -0.0039(5) 0.0049(6) 0.0008(6)
C8 0.0176(7) 0.0162(7) 0.0125(7) -0.0025(5) 0.0042(6) -0.0015(6)
C9 0.0171(7) 0.0159(7) 0.0149(7) -0.0027(5) 0.0054(6) -0.0007(6)
C10 0.0223(8) 0.0191(8) 0.0142(7) 0.0004(6) 0.0033(6) 0.0003(6)
C11 0.0280(8) 0.0206(8) 0.0152(7) -0.0001(6) 0.0067(6) -0.0064(7)
C12 0.0213(8) 0.0266(9) 0.0184(7) -0.0028(6) 0.0091(6) -0.0076(6)
C13 0.0172(7) 0.0252(8) 0.0161(7) -0.0024(6) 0.0038(6) -0.0022(6)
C14 0.0225(8) 0.0188(8) 0.0166(7) -0.0009(6) 0.0045(6) 0.0049(6)
C15 0.0170(8) 0.0251(8) 0.0181(7) 0.0003(6) 0.0017(6) 0.0004(6)
C16 0.0148(7) 0.0317(9) 0.0220(8) 0.0049(7) 0.0022(6) 0.0036(7)

loop_
_atom_type_symbol
_atom_type_description
_atom_type_scat_dispersion_real
_atom_type_scat_dispersion_imag
_atom_type_scat_source
C C 0.0181 0.0091 'International Tables Vol C Tables 4.2.6.8 and 6.1.1.4'
H H 0.0000 0.0000 'International Tables Vol C Tables 4.2.6.8 and 6.1.1.4'
Br Br -0.6763 1.2805 'International Tables Vol C Tables 4.2.6.8 and 6.1.1.4'
N N 0.0311 0.0180 'International Tables Vol C Tables 4.2.6.8 and 6.1.1.4'
O O 0.0492 0.0322 'International Tables Vol C Tables 4.2.6.8 and 6.1.1.4'

loop_
_exptl_crystal_face_index_h
_exptl_crystal_face_index_k
_exptl_crystal_face_index_l
_exptl_crystal_face_perp_dist
3 -1 -8 0.0705
-3 -6 0 0.0768
-2 4 8 0.0307
-5 4 0 0.0588
5 -4 0 0.0648
-1 0 -9 0.0648
5 -1 3 0.0795
5 3 0 0.0778
2 6 -1 0.0695
-2 6 -2 0.0213
0 -5 7 0.1058

loop_
_geom_angle_atom_site_label_1
_geom_angle_atom_site_label_2
_geom_angle_atom_site_label_3
_geom_angle
_geom_angle_site_symmetry_1
_geom_angle_site_symmetry_3
_geom_angle_publ_flag
C9 N1 C2 110.19(12) . . ?
C9 N1 C16 122.36(13) . . ?
C16 N1 C2 120.49(13) . . ?
C2 C1 Br1 114.83(10) . . ?
C6 C1 Br1 114.81(10) . . ?
C6 C1 C2 110.13(12) . . ?
C6 C1 C7 99.81(12) . . ?
C7 C1 Br1 114.72(10) . . ?
C7 C1 C2 100.73(12) . . ?
N1 C2 C1 114.46(13) . . ?
N1 C2 H2 111.0 . . ?
N1 C2 C3 105.25(12) . . ?
C1 C2 H2 111.0 . . ?
C1 C2 C3 103.58(12) . . ?
C3 C2 H2 111.0 . . ?
C4 C3 C2 102.76(11) . . ?
C8 C3 C2 102.26(12) . . ?
C8 C3 C4 116.01(12) . . ?
C8 C3 C14 112.00(12) . . ?
C14 C3 C2 111.70(13) . . ?
C14 C3 C4 111.33(12) . . ?
C5 C4 C3 109.19(12) . . ?
C7 C4 C3 96.54(11) . . ?
C7 C4 C5 100.25(12) . . ?
C15 C4 C3 116.88(13) . . ?
C15 C4 C5 114.45(13) . . ?
C15 C4 C7 117.04(13) . . ?
C4 C5 H5A 110.6 . . ?
C4 C5 H5B 110.6 . . ?
C4 C5 C6 105.58(12) . . ?
H5A C5 H5B 108.8 . . ?
C6 C5 H5A 110.6 . . ?
C6 C5 H5B 110.6 . . ?
C1 C6 C5 102.05(12) . . ?
C1 C6 H6A 111.4 . . ?
C1 C6 H6B 111.4 . . ?
C5 C6 H6A 111.4 . . ?
C5 C6 H6B 111.4 . . ?
H6A C6 H6B 109.2 . . ?
O1 C7 C1 130.45(14) . . ?
O1 C7 C4 131.90(15) . . ?
C4 C7 C1 97.64(12) . . ?
C9 C8 C3 109.33(13) . . ?
C13 C8 C3 129.98(14) . . ?
C13 C8 C9 120.65(14) . . ?
N1 C9 C8 111.44(13) . . ?
N1 C9 C10 127.78(14) . . ?
C10 C9 C8 120.75(14) . . ?
C9 C10 H10 121.0 . . ?
C9 C10 C11 117.98(15) . . ?
C11 C10 H10 121.0 . . ?
C10 C11 H11 119.1 . . ?
C12 C11 C10 121.73(15) . . ?
C12 C11 H11 119.1 . . ?
C11 C12 H12 120.0 . . ?
C11 C12 C13 119.93(15) . . ?
C13 C12 H12 120.0 . . ?
C8 C13 C12 118.94(15) . . ?
C8 C13 H13 120.5 . . ?
C12 C13 H13 120.5 . . ?
C3 C14 H14A 109.5 . . ?
C3 C14 H14B 109.5 . . ?
C3 C14 H14C 109.5 . . ?
H14A C14 H14B 109.5 . . ?
H14A C14 H14C 109.5 . . ?
H14B C14 H14C 109.5 . . ?
C4 C15 H15A 109.5 . . ?
C4 C15 H15B 109.5 . . ?
C4 C15 H15C 109.5 . . ?
H15A C15 H15B 109.5 . . ?
H15A C15 H15C 109.5 . . ?
H15B C15 H15C 109.5 . . ?
N1 C16 H16A 109.5 . . ?
N1 C16 H16B 109.5 . . ?
N1 C16 H16C 109.5 . . ?
H16A C16 H16B 109.5 . . ?
H16A C16 H16C 109.5 . . ?
H16B C16 H16C 109.5 . . ?

loop_
_geom_bond_atom_site_label_1
_geom_bond_atom_site_label_2
_geom_bond_distance
_geom_bond_site_symmetry_2
_geom_bond_publ_flag
Br1 C1 1.9301(15) . ?
O1 C7 1.1983(19) . ?
N1 C2 1.452(2) . ?
N1 C9 1.383(2) . ?
N1 C16 1.450(2) . ?
C1 C2 1.552(2) . ?
C1 C6 1.528(2) . ?
C1 C7 1.537(2) . ?
C2 H2 1.0000 . ?
C2 C3 1.582(2) . ?
C3 C4 1.575(2) . ?
C3 C8 1.512(2) . ?
C3 C14 1.531(2) . ?
C4 C5 1.554(2) . ?
C4 C7 1.532(2) . ?
C4 C15 1.511(2) . ?
C5 H5A 0.9900 . ?
C5 H5B 0.9900 . ?
C5 C6 1.561(2) . ?
C6 H6A 0.9900 . ?
C6 H6B 0.9900 . ?
C8 C9 1.401(2) . ?
C8 C13 1.380(2) . ?
C9 C10 1.390(2) . ?
C10 H10 0.9500 . ?
C10 C11 1.393(2) . ?
C11 H11 0.9500 . ?
C11 C12 1.383(2) . ?
C12 H12 0.9500 . ?
C12 C13 1.402(2) . ?
C13 H13 0.9500 . ?
C14 H14A 0.9800 . ?
C14 H14B 0.9800 . ?
C14 H14C 0.9800 . ?
C15 H15A 0.9800 . ?
C15 H15B 0.9800 . ?
C15 H15C 0.9800 . ?
C16 H16A 0.9800 . ?
C16 H16B 0.9800 . ?
C16 H16C 0.9800 . ?

loop_
_geom_torsion_atom_site_label_1
_geom_torsion_atom_site_label_2
_geom_torsion_atom_site_label_3
_geom_torsion_atom_site_label_4
_geom_torsion
_geom_torsion_site_symmetry_1
_geom_torsion_site_symmetry_2
_geom_torsion_site_symmetry_3
_geom_torsion_site_symmetry_4
_geom_torsion_publ_flag
Br1 C1 C2 N1 95.47(14) . . . . ?
Br1 C1 C2 C3 -150.51(10) . . . . ?
Br1 C1 C6 C5 164.16(10) . . . . ?
Br1 C1 C7 O1 -0.2(2) . . . . ?
Br1 C1 C7 C4 178.75(10) . . . . ?
N1 C2 C3 C4 110.44(13) . . . . ?
N1 C2 C3 C8 -10.19(15) . . . . ?
N1 C2 C3 C14 -130.12(13) . . . . ?
N1 C9 C10 C11 177.41(15) . . . . ?
C1 C2 C3 C4 -10.05(15) . . . . ?
C1 C2 C3 C8 -130.67(12) . . . . ?
C1 C2 C3 C14 109.39(13) . . . . ?
C2 N1 C9 C8 -10.48(18) . . . . ?
C2 N1 C9 C10 171.49(15) . . . . ?
C2 C1 C6 C5 -64.37(15) . . . . ?
C2 C1 C7 O1 -124.15(17) . . . . ?
C2 C1 C7 C4 54.85(13) . . . . ?
C2 C3 C4 C5 -60.43(14) . . . . ?
C2 C3 C4 C7 42.84(13) . . . . ?
C2 C3 C4 C15 167.68(13) . . . . ?
C2 C3 C8 C9 4.54(15) . . . . ?
C2 C3 C8 C13 -173.02(16) . . . . ?
C3 C4 C5 C6 74.83(14) . . . . ?
C3 C4 C7 O1 118.87(17) . . . . ?
C3 C4 C7 C1 -60.11(12) . . . . ?
C3 C8 C9 N1 3.20(18) . . . . ?
C3 C8 C9 C10 -178.62(14) . . . . ?
C3 C8 C13 C12 178.80(15) . . . . ?
C4 C3 C8 C9 -106.41(15) . . . . ?
C4 C3 C8 C13 76.0(2) . . . . ?
C4 C5 C6 C1 -9.33(15) . . . . ?
C5 C4 C7 O1 -130.22(17) . . . . ?
C5 C4 C7 C1 50.80(13) . . . . ?
C6 C1 C2 N1 -35.99(17) . . . . ?
C6 C1 C2 C3 78.04(15) . . . . ?
C6 C1 C7 O1 123.00(17) . . . . ?
C6 C1 C7 C4 -58.00(13) . . . . ?
C7 C1 C2 N1 -140.71(13) . . . . ?
C7 C1 C2 C3 -26.68(14) . . . . ?
C7 C1 C6 C5 40.98(14) . . . . ?
C7 C4 C5 C6 -25.87(14) . . . . ?
C8 C3 C4 C5 50.23(17) . . . . ?
C8 C3 C4 C7 153.50(13) . . . . ?
C8 C3 C4 C15 -81.66(17) . . . . ?
C8 C9 C10 C11 -0.5(2) . . . . ?
C9 N1 C2 C1 125.85(14) . . . . ?
C9 N1 C2 C3 12.81(16) . . . . ?
C9 C8 C13 C12 1.5(2) . . . . ?
C9 C10 C11 C12 1.0(2) . . . . ?
C10 C11 C12 C13 -0.3(2) . . . . ?
C11 C12 C13 C8 -0.9(2) . . . . ?
C13 C8 C9 N1 -178.98(14) . . . . ?
C13 C8 C9 C10 -0.8(2) . . . . ?
C14 C3 C4 C5 179.87(12) . . . . ?
C14 C3 C4 C7 -76.85(14) . . . . ?
C14 C3 C4 C15 47.98(18) . . . . ?
C14 C3 C8 C9 124.27(14) . . . . ?
C14 C3 C8 C13 -53.3(2) . . . . ?
C15 C4 C5 C6 -152.01(13) . . . . ?
C15 C4 C7 O1 -5.9(2) . . . . ?
C15 C4 C7 C1 175.17(13) . . . . ?
C16 N1 C2 C1 -82.69(18) . . . . ?
C16 N1 C2 C3 164.27(13) . . . . ?
C16 N1 C9 C8 -161.31(15) . . . . ?
C16 N1 C9 C10 20.7(3) . . . . ?

loop_
_exptl_oxdiff_crystal_face_indexfrac_h
_exptl_oxdiff_crystal_face_indexfrac_k
_exptl_oxdiff_crystal_face_indexfrac_l
_exptl_oxdiff_crystal_face_x
_exptl_oxdiff_crystal_face_y
_exptl_oxdiff_crystal_face_z
3.4564 -1.1623 -8.4401 0.0349 -0.0060 -0.9997
-3.1136 -5.9393 -0.0352 0.9632 -0.2325 0.1345
-1.5271 3.6830 8.0826 -0.4738 0.1701 0.8633
-4.5872 4.1236 -0.1368 -0.3007 -0.8519 0.4292
4.5908 -4.1344 0.2468 0.3011 0.8602 -0.4205
-1.1696 -0.0577 -8.7621 0.1413 -0.7580 -0.6386
5.0877 -0.8692 2.6293 -0.1813 0.9657 -0.2010
5.1824 2.9547 -0.2338 -0.6746 0.6386 -0.3765
2.4159 6.4625 -1.2211 -0.9852 0.0243 -0.1742
-2.4392 6.1836 -1.6698 -0.6805 -0.7160 0.1689
-0.2026 -4.7566 7.0083 0.5907 0.6251 0.5124
